data_7228604
loop_
_publ_author_name
'Wang, Yufei'
'Shang, Hongxing'
'Li, Bao'
'Zhang, Houyu'
'Jiang, Shimei'

_publ_section_title
;
 Modulating the assembly of N-benzylideneaniline by halogen bonding:
 crystal, cocrystal and liquid crystals
;
_journal_name_full CrystEngComm
_journal_paper_doi 10.1039/C7CE00805H
_journal_year 2017
_chemical_formula_moiety 'C15 H11 F4 I N2'
_chemical_formula_sum 'C15 H11 F4 I N2'
_chemical_formula_weight 422.16
_chemical_name_systematic
; 
 ? 
;
_space_group_IT_number 4
_symmetry_cell_setting monoclinic
_symmetry_space_group_name_Hall 'P 2yb'
_symmetry_space_group_name_H-M 'P 1 21 1'
_atom_sites_solution_hydrogens geom
_atom_sites_solution_primary direct
_atom_sites_solution_secondary difmap
_audit_creation_method SHELXL-97
_audit_update_record
;
2017-01-16 deposited with the CCDC.
2017-06-14 downloaded from the CCDC.
;
_cell_angle_alpha 90.00
_cell_angle_beta 92.70(3)
_cell_angle_gamma 90.00
_cell_formula_units_Z 4
_cell_length_a 6.2963(13)
_cell_length_b 10.568(2)
_cell_length_c 22.978(5)
_cell_measurement_reflns_used 12502
_cell_measurement_temperature 293(2)
_cell_measurement_theta_max 28.69
_cell_measurement_theta_min 3.24
_cell_volume 1527.2(5)
_computing_cell_refinement RAPID-AUTO
_computing_data_collection 'RAPID-AUTO (Rigaku Corporation, 1998)'
_computing_data_reduction 'CrystalStructure (Rigaku/MSC and Rigaku Corporation, 2002)'
_computing_molecular_graphics 'SHELXTL (Sheldrick, 2008)'
_computing_publication_material SHELXL-97
_computing_structure_refinement 'SHELXL-97 (Sheldrick, 2008)'
_computing_structure_solution 'SHELXS-97 (Sheldrick, 2008)'
_diffrn_ambient_temperature 293(2)
_diffrn_measured_fraction_theta_full 0.983
_diffrn_measured_fraction_theta_max 0.983
_diffrn_measurement_device_type 'Rigaku RAXIS-RAPID'
_diffrn_measurement_method '\w scans'
_diffrn_radiation_monochromator graphite
_diffrn_radiation_source 'fine-focus sealed tube'
_diffrn_radiation_type MoK\a
_diffrn_radiation_wavelength 0.71073
_diffrn_reflns_av_R_equivalents 0.0635
_diffrn_reflns_av_sigmaI/netI 0.0936
_diffrn_reflns_limit_h_max 8
_diffrn_reflns_limit_h_min -6
_diffrn_reflns_limit_k_max 13
_diffrn_reflns_limit_k_min -13
_diffrn_reflns_limit_l_max 29
_diffrn_reflns_limit_l_min -29
_diffrn_reflns_number 14169
_diffrn_reflns_theta_full 27.48
_diffrn_reflns_theta_max 27.48
_diffrn_reflns_theta_min 3.24
_exptl_absorpt_coefficient_mu 2.136
_exptl_absorpt_correction_T_max 0.8148
_exptl_absorpt_correction_T_min 0.7687
_exptl_absorpt_correction_type multi-scan
_exptl_crystal_colour yellow
_exptl_crystal_density_diffrn 1.836
_exptl_crystal_density_method 'not measured'
_exptl_crystal_description block
_exptl_crystal_F_000 816
_exptl_crystal_size_max 0.13
_exptl_crystal_size_mid 0.12
_exptl_crystal_size_min 0.10
_refine_diff_density_max 0.609
_refine_diff_density_min -0.699
_refine_diff_density_rms 0.109
_refine_ls_abs_structure_details 'Flack H D (1983), Acta Cryst. A39, 876-881'
_refine_ls_abs_structure_Flack -0.03(3)
_refine_ls_extinction_method none
_refine_ls_goodness_of_fit_ref 1.058
_refine_ls_hydrogen_treatment constr
_refine_ls_matrix_type full
_refine_ls_number_parameters 401
_refine_ls_number_reflns 6660
_refine_ls_number_restraints 1
_refine_ls_restrained_S_all 1.058
_refine_ls_R_factor_all 0.0784
_refine_ls_R_factor_gt 0.0569
_refine_ls_shift/su_max 0.025
_refine_ls_shift/su_mean 0.001
_refine_ls_structure_factor_coef Fsqd
_refine_ls_weighting_details 'calc w=1/[\s^2^(Fo^2^)+(0.0020P)^2^+2.7810P] where P=(Fo^2^+2Fc^2^)/3'
_refine_ls_weighting_scheme calc
_refine_ls_wR_factor_gt 0.1261
_refine_ls_wR_factor_ref 0.1366
_reflns_number_gt 4551
_reflns_number_total 6660
_reflns_threshold_expression >2sigma(I)
_cod_data_source_file c7ce00805h2.cif
_cod_data_source_block ncni
_cod_original_cell_volume 1527.3(5)
_cod_original_sg_symbol_H-M 'P 21'
_cod_database_code 7228604

loop_
_symmetry_equiv_pos_as_xyz
'x, y, z'
'-x, y+1/2, -z'

loop_
_atom_site_label
_atom_site_type_symbol
_atom_site_fract_x
_atom_site_fract_y
_atom_site_fract_z
_atom_site_U_iso_or_equiv
_atom_site_adp_type
_atom_site_occupancy
_atom_site_symmetry_multiplicity
_atom_site_calc_flag
_atom_site_refinement_flags
C1 C 0.3700(13) 0.5334(7) 0.5482(3) 0.0471(18) Uani 1 1 d .
C2 C 0.5600(13) 0.5385(7) 0.5803(4) 0.052(2) Uani 1 1 d .
C3 C 0.6094(13) 0.4498(8) 0.6230(4) 0.0457(18) Uani 1 1 d .
C4 C 0.4719(11) 0.3529(7) 0.6369(3) 0.0364(16) Uani 1 1 d .
C5 C 0.2801(12) 0.3510(7) 0.6043(3) 0.0411(17) Uani 1 1 d .
C6 C 0.2302(14) 0.4395(8) 0.5624(4) 0.051(2) Uani 1 1 d .
C7 C 0.6824(12) 0.2145(7) 0.6918(3) 0.0432(17) Uani 1 1 d .
H7 H 0.7924 0.2385 0.6685 0.052 Uiso 1 1 calc R
C8 C 0.7258(12) 0.1207(7) 0.7372(3) 0.0418(17) Uani 1 1 d .
C9 C 0.9228(12) 0.0596(8) 0.7414(3) 0.0489(19) Uani 1 1 d .
H9 H 1.0269 0.0832 0.7162 0.059 Uiso 1 1 calc R
C10 C 0.9676(12) -0.0338(9) 0.7814(3) 0.0503(19) Uani 1 1 d .
H10 H 1.1012 -0.0716 0.7830 0.060 Uiso 1 1 calc R
C11 C 0.8126(13) -0.0738(7) 0.8205(4) 0.0450(19) Uani 1 1 d .
C12 C 0.6163(12) -0.0072(8) 0.8173(3) 0.050(2) Uani 1 1 d .
H12 H 0.5142 -0.0272 0.8438 0.059 Uiso 1 1 calc R
C13 C 0.5719(12) 0.0854(8) 0.7768(3) 0.0473(19) Uani 1 1 d .
H13 H 0.4399 0.1250 0.7753 0.057 Uiso 1 1 calc R
C14 C 1.0511(14) -0.2355(11) 0.8620(4) 0.068(2) Uani 1 1 d .
H14A H 1.0913 -0.2556 0.8232 0.102 Uiso 1 1 calc R
H14B H 1.0373 -0.3122 0.8838 0.102 Uiso 1 1 calc R
H14C H 1.1582 -0.1829 0.8807 0.102 Uiso 1 1 calc R
C15 C 0.6800(14) -0.2182(10) 0.8944(4) 0.069(3) Uani 1 1 d .
H15A H 0.6213 -0.1502 0.9162 0.103 Uiso 1 1 calc R
H15B H 0.7369 -0.2815 0.9207 0.103 Uiso 1 1 calc R
H15C H 0.5705 -0.2549 0.8693 0.103 Uiso 1 1 calc R
C16 C 0.1024(13) 0.6551(9) 0.0579(3) 0.0516(19) Uani 1 1 d .
C17 C 0.2896(14) 0.7196(8) 0.0522(3) 0.054(2) Uani 1 1 d .
C18 C 0.3545(12) 0.8154(8) 0.0903(4) 0.051(2) Uani 1 1 d .
C19 C 0.2324(14) 0.8517(8) 0.1374(3) 0.052(2) Uani 1 1 d .
C20 C 0.0428(13) 0.7829(8) 0.1420(3) 0.0487(19) Uani 1 1 d .
C21 C -0.0192(13) 0.6904(7) 0.1037(3) 0.050(2) Uani 1 1 d .
C22 C 0.4641(14) 0.9567(8) 0.2011(4) 0.0505(19) Uani 1 1 d .
H22 H 0.5587 0.8911 0.1947 0.061 Uiso 1 1 calc R
C23 C 0.5341(13) 1.0590(7) 0.2401(3) 0.0449(17) Uani 1 1 d .
C24 C 0.7389(13) 1.0586(8) 0.2651(3) 0.0497(19) Uani 1 1 d .
H24 H 0.8316 0.9940 0.2558 0.060 Uiso 1 1 calc R
C25 C 0.8081(11) 1.1514(9) 0.3034(3) 0.0490(18) Uani 1 1 d .
H25 H 0.9462 1.1486 0.3196 0.059 Uiso 1 1 calc R
C26 C 0.6723(11) 1.2504(7) 0.3183(3) 0.0426(16) Uani 1 1 d .
C27 C 0.4679(12) 1.2521(8) 0.2921(3) 0.0508(19) Uani 1 1 d .
H27 H 0.3763 1.3181 0.3003 0.061 Uiso 1 1 calc R
C28 C 0.3998(11) 1.1586(9) 0.2546(3) 0.0499(17) Uani 1 1 d .
H28 H 0.2618 1.1613 0.2383 0.060 Uiso 1 1 calc R
C29 C 0.9560(14) 1.3472(9) 0.3808(4) 0.061(2) Uani 1 1 d .
H29A H 0.9818 1.2733 0.4044 0.091 Uiso 1 1 calc R
H29B H 0.9763 1.4216 0.4044 0.091 Uiso 1 1 calc R
H29C H 1.0533 1.3486 0.3499 0.091 Uiso 1 1 calc R
C30 C 0.5998(17) 1.4392(9) 0.3775(5) 0.071(3) Uani 1 1 d .
H30A H 0.6001 1.5116 0.3523 0.106 Uiso 1 1 calc R
H30B H 0.6472 1.4638 0.4161 0.106 Uiso 1 1 calc R
H30C H 0.4583 1.4056 0.3782 0.106 Uiso 1 1 calc R
F1 F 0.7028(9) 0.6295(5) 0.5704(3) 0.0798(17) Uani 1 1 d .
F2 F 0.7980(8) 0.4612(5) 0.6534(2) 0.0667(14) Uani 1 1 d .
F3 F 0.0405(9) 0.4286(5) 0.5319(3) 0.0730(17) Uani 1 1 d .
F4 F 0.1365(7) 0.2597(5) 0.6148(2) 0.0630(12) Uani 1 1 d .
F5 F 0.4180(10) 0.6930(7) 0.0076(2) 0.0876(19) Uani 1 1 d .
F6 F 0.5372(9) 0.8766(7) 0.0812(3) 0.0802(16) Uani 1 1 d .
F7 F -0.2049(8) 0.6301(5) 0.1119(2) 0.0700(15) Uani 1 1 d .
F8 F -0.0797(7) 0.8106(5) 0.1865(2) 0.0679(14) Uani 1 1 d .
I1 I 0.29452(12) 0.66584(6) 0.48408(3) 0.0784(2) Uani 1 1 d .
I2 I 0.00697(14) 0.51270(7) 0.00050(3) 0.0815(2) Uani 1 1 d .
N1 N 0.5008(9) 0.2649(7) 0.6825(2) 0.0441(14) Uani 1 1 d .
N2 N 0.8504(11) -0.1691(7) 0.8591(3) 0.0543(18) Uani 1 1 d .
N3 N 0.2801(11) 0.9522(7) 0.1751(3) 0.0543(18) Uani 1 1 d .
N4 N 0.7401(11) 1.3444(7) 0.3563(3) 0.0575(18) Uani 1 1 d .

loop_
_atom_site_aniso_label
_atom_site_aniso_U_11
_atom_site_aniso_U_22
_atom_site_aniso_U_33
_atom_site_aniso_U_23
_atom_site_aniso_U_13
_atom_site_aniso_U_12
C1 0.054(5) 0.039(4) 0.049(4) 0.002(3) 0.009(4) 0.001(4)
C2 0.050(5) 0.040(4) 0.066(5) 0.001(4) 0.011(4) -0.009(4)
C3 0.047(4) 0.042(4) 0.048(5) -0.003(3) -0.002(4) -0.009(4)
C4 0.034(4) 0.036(4) 0.039(4) -0.001(3) -0.001(3) -0.003(3)
C5 0.046(4) 0.036(4) 0.041(4) -0.001(3) 0.004(3) -0.017(4)
C6 0.049(5) 0.060(5) 0.044(5) -0.005(4) -0.004(4) 0.006(4)
C7 0.041(4) 0.048(4) 0.041(4) -0.005(3) 0.006(3) -0.010(3)
C8 0.042(4) 0.050(4) 0.034(3) -0.006(3) 0.005(3) -0.002(3)
C9 0.041(4) 0.062(5) 0.045(4) 0.002(4) 0.009(3) 0.000(4)
C10 0.037(4) 0.068(5) 0.046(4) 0.003(4) 0.006(3) 0.002(4)
C11 0.040(4) 0.055(5) 0.039(4) -0.005(3) -0.003(3) -0.007(4)
C12 0.046(4) 0.059(5) 0.045(4) -0.007(4) 0.008(3) -0.019(4)
C13 0.038(4) 0.056(5) 0.048(4) -0.002(4) 0.002(3) -0.004(4)
C14 0.057(5) 0.074(6) 0.072(6) 0.015(6) -0.001(4) 0.008(6)
C15 0.058(5) 0.076(6) 0.072(6) 0.031(5) -0.005(4) -0.012(5)
C16 0.060(5) 0.056(5) 0.039(4) 0.006(4) 0.001(3) -0.001(5)
C17 0.058(5) 0.064(5) 0.039(4) 0.003(4) 0.012(4) 0.007(4)
C18 0.038(4) 0.065(5) 0.052(5) 0.014(4) 0.005(3) 0.003(4)
C19 0.054(5) 0.055(5) 0.045(4) 0.007(4) -0.001(4) 0.018(4)
C20 0.046(4) 0.051(5) 0.049(4) -0.003(4) 0.004(3) 0.004(4)
C21 0.051(5) 0.045(5) 0.052(4) 0.007(3) 0.001(4) 0.003(4)
C22 0.053(5) 0.050(4) 0.049(5) 0.010(4) 0.004(4) 0.013(4)
C23 0.044(4) 0.043(4) 0.048(4) 0.004(3) 0.004(3) 0.005(4)
C24 0.043(4) 0.050(4) 0.057(5) 0.000(4) 0.003(4) 0.018(4)
C25 0.035(4) 0.058(5) 0.054(4) 0.003(4) -0.002(3) 0.011(4)
C26 0.037(4) 0.049(4) 0.043(4) 0.005(3) 0.001(3) 0.010(4)
C27 0.042(4) 0.052(4) 0.058(4) 0.006(4) 0.001(3) 0.021(4)
C28 0.038(4) 0.052(4) 0.060(4) 0.006(4) -0.002(3) 0.007(4)
C29 0.056(5) 0.055(5) 0.069(6) -0.009(4) -0.009(4) 0.009(5)
C30 0.072(7) 0.058(5) 0.082(8) -0.012(5) -0.012(6) 0.026(5)
F1 0.073(4) 0.057(3) 0.110(4) 0.024(3) 0.014(3) -0.021(3)
F2 0.047(3) 0.061(3) 0.089(4) 0.000(3) -0.020(3) -0.017(3)
F3 0.062(3) 0.079(4) 0.076(4) 0.013(3) -0.027(3) -0.005(3)
F4 0.048(3) 0.067(3) 0.074(3) 0.016(3) -0.003(2) -0.020(3)
F5 0.100(4) 0.108(5) 0.057(3) -0.011(3) 0.033(3) -0.012(4)
F6 0.063(3) 0.099(4) 0.080(4) 0.013(4) 0.018(3) -0.018(3)
F7 0.053(3) 0.073(4) 0.084(3) 0.001(3) 0.003(3) -0.010(3)
F8 0.047(3) 0.084(4) 0.074(3) -0.019(3) 0.013(2) 0.013(3)
I1 0.1163(6) 0.0611(3) 0.0583(3) 0.0172(3) 0.0088(3) 0.0165(4)
I2 0.1193(6) 0.0651(4) 0.0584(3) -0.0064(3) -0.0154(3) 0.0013(4)
N1 0.041(3) 0.044(3) 0.047(3) 0.000(3) 0.000(3) -0.001(3)
N2 0.043(4) 0.066(5) 0.054(4) 0.014(3) 0.003(3) 0.006(4)
N3 0.047(4) 0.049(4) 0.066(5) -0.005(4) -0.005(4) 0.011(4)
N4 0.051(4) 0.052(4) 0.068(5) -0.011(4) -0.008(3) 0.018(4)

loop_
_atom_type_symbol
_atom_type_description
_atom_type_scat_dispersion_real
_atom_type_scat_dispersion_imag
_atom_type_scat_source
C C 0.0033 0.0016 'International Tables Vol C Tables 4.2.6.8 and 6.1.1.4'
H H 0.0000 0.0000 'International Tables Vol C Tables 4.2.6.8 and 6.1.1.4'
N N 0.0061 0.0033 'International Tables Vol C Tables 4.2.6.8 and 6.1.1.4'
F F 0.0171 0.0103 'International Tables Vol C Tables 4.2.6.8 and 6.1.1.4'
I I -0.4742 1.8119 'International Tables Vol C Tables 4.2.6.8 and 6.1.1.4'

loop_
_geom_angle_atom_site_label_1
_geom_angle_atom_site_label_2
_geom_angle_atom_site_label_3
_geom_angle
C6 C1 C2 116.7(7)
C6 C1 I1 121.9(6)
C2 C1 I1 121.3(6)
F1 C2 C1 120.5(7)
F1 C2 C3 118.5(7)
C1 C2 C3 121.0(7)
F2 C3 C2 117.9(7)
F2 C3 C4 119.2(7)
C2 C3 C4 122.8(7)
C3 C4 C5 114.9(7)
C3 C4 N1 126.8(6)
C5 C4 N1 118.1(6)
F4 C5 C6 118.7(7)
F4 C5 C4 119.0(6)
C6 C5 C4 122.3(7)
F3 C6 C5 118.1(8)
F3 C6 C1 119.7(7)
C5 C6 C1 122.1(7)
N1 C7 C8 122.9(7)
N1 C7 H7 118.6
C8 C7 H7 118.6
C9 C8 C13 117.9(7)
C9 C8 C7 120.0(7)
C13 C8 C7 122.1(7)
C10 C9 C8 122.3(7)
C10 C9 H9 118.9
C8 C9 H9 118.9
C9 C10 C11 120.8(7)
C9 C10 H10 119.6
C11 C10 H10 119.6
N2 C11 C12 121.8(8)
N2 C11 C10 122.0(7)
C12 C11 C10 116.3(7)
C13 C12 C11 122.5(7)
C13 C12 H12 118.8
C11 C12 H12 118.8
C12 C13 C8 120.2(7)
C12 C13 H13 119.9
C8 C13 H13 119.9
N2 C14 H14A 109.5
N2 C14 H14B 109.5
H14A C14 H14B 109.5
N2 C14 H14C 109.5
H14A C14 H14C 109.5
H14B C14 H14C 109.5
N2 C15 H15A 109.5
N2 C15 H15B 109.5
H15A C15 H15B 109.5
N2 C15 H15C 109.5
H15A C15 H15C 109.5
H15B C15 H15C 109.5
C17 C16 C21 116.6(8)
C17 C16 I2 121.6(6)
C21 C16 I2 121.8(6)
F5 C17 C16 120.7(7)
F5 C17 C18 117.2(8)
C16 C17 C18 122.1(7)
F6 C18 C17 118.8(8)
F6 C18 C19 119.3(8)
C17 C18 C19 121.8(8)
N3 C19 C20 120.3(8)
N3 C19 C18 125.1(8)
C20 C19 C18 114.4(8)
F8 C20 C21 119.4(7)
F8 C20 C19 117.8(7)
C21 C20 C19 122.8(8)
F7 C21 C20 118.2(7)
F7 C21 C16 119.5(7)
C20 C21 C16 122.3(8)
N3 C22 C23 123.7(8)
N3 C22 H22 118.1
C23 C22 H22 118.1
C24 C23 C28 117.6(7)
C24 C23 C22 120.0(7)
C28 C23 C22 122.3(7)
C25 C24 C23 121.6(7)
C25 C24 H24 119.2
C23 C24 H24 119.2
C24 C25 C26 120.6(7)
C24 C25 H25 119.7
C26 C25 H25 119.7
N4 C26 C27 121.1(7)
N4 C26 C25 121.2(6)
C27 C26 C25 117.7(7)
C28 C27 C26 121.2(7)
C28 C27 H27 119.4
C26 C27 H27 119.4
C27 C28 C23 121.2(7)
C27 C28 H28 119.4
C23 C28 H28 119.4
N4 C29 H29A 109.5
N4 C29 H29B 109.5
H29A C29 H29B 109.5
N4 C29 H29C 109.5
H29A C29 H29C 109.5
H29B C29 H29C 109.5
N4 C30 H30A 109.5
N4 C30 H30B 109.5
H30A C30 H30B 109.5
N4 C30 H30C 109.5
H30A C30 H30C 109.5
H30B C30 H30C 109.5
C7 N1 C4 119.1(7)
C11 N2 C14 121.1(7)
C11 N2 C15 120.9(7)
C14 N2 C15 117.6(7)
C22 N3 C19 118.8(7)
C26 N4 C30 122.8(7)
C26 N4 C29 121.2(7)
C30 N4 C29 115.9(7)

loop_
_geom_bond_atom_site_label_1
_geom_bond_atom_site_label_2
_geom_bond_distance
C1 C6 1.376(12)
C1 C2 1.377(11)
C1 I1 2.071(7)
C2 F1 1.344(9)
C2 C3 1.381(11)
C3 F2 1.355(9)
C3 C4 1.388(11)
C4 C5 1.391(10)
C4 N1 1.406(9)
C5 F4 1.353(8)
C5 C6 1.368(11)
C6 F3 1.361(9)
C7 N1 1.270(9)
C7 C8 1.457(10)
C7 H7 0.9300
C8 C9 1.397(10)
C8 C13 1.409(11)
C9 C10 1.368(11)
C9 H9 0.9300
C10 C11 1.422(12)
C10 H10 0.9300
C11 N2 1.357(10)
C11 C12 1.421(12)
C12 C13 1.371(11)
C12 H12 0.9300
C13 H13 0.9300
C14 N2 1.445(11)
C14 H14A 0.9600
C14 H14B 0.9600
C14 H14C 0.9600
C15 N2 1.470(11)
C15 H15A 0.9600
C15 H15B 0.9600
C15 H15C 0.9600
C16 C17 1.373(11)
C16 C21 1.382(11)
C16 I2 2.072(9)
C17 F5 1.364(9)
C17 C18 1.387(11)
C18 F6 1.344(9)
C18 C19 1.410(12)
C19 N3 1.395(11)
C19 C20 1.406(12)
C20 F8 1.342(9)
C20 C21 1.361(11)
C21 F7 1.352(9)
C22 N3 1.279(10)
C22 C23 1.460(11)
C22 H22 0.9300
C23 C24 1.387(10)
C23 C28 1.400(11)
C24 C25 1.374(11)
C24 H24 0.9300
C25 C26 1.404(11)
C25 H25 0.9300
C26 N4 1.377(10)
C26 C27 1.395(10)
C27 C28 1.367(11)
C27 H27 0.9300
C28 H28 0.9300
C29 N4 1.447(10)
C29 H29A 0.9600
C29 H29B 0.9600
C29 H29C 0.9600
C30 N4 1.435(11)
C30 H30A 0.9600
C30 H30B 0.9600
C30 H30C 0.9600

loop_
_geom_torsion_atom_site_label_1
_geom_torsion_atom_site_label_2
_geom_torsion_atom_site_label_3
_geom_torsion_atom_site_label_4
_geom_torsion
C6 C1 C2 F1 -178.1(7)
I1 C1 C2 F1 -0.6(11)
C6 C1 C2 C3 2.5(12)
I1 C1 C2 C3 -180.0(6)
F1 C2 C3 F2 1.4(12)
C1 C2 C3 F2 -179.2(8)
F1 C2 C3 C4 179.3(8)
C1 C2 C3 C4 -1.2(13)
F2 C3 C4 C5 178.4(7)
C2 C3 C4 C5 0.4(12)
F2 C3 C4 N1 3.5(12)
C2 C3 C4 N1 -174.5(8)
C3 C4 C5 F4 179.9(7)
N1 C4 C5 F4 -4.7(10)
C3 C4 C5 C6 -1.0(11)
N1 C4 C5 C6 174.3(7)
F4 C5 C6 F3 -2.2(12)
C4 C5 C6 F3 178.7(8)
F4 C5 C6 C1 -178.4(7)
C4 C5 C6 C1 2.5(13)
C2 C1 C6 F3 -179.3(8)
I1 C1 C6 F3 3.2(11)
C2 C1 C6 C5 -3.2(12)
I1 C1 C6 C5 179.3(6)
N1 C7 C8 C9 173.6(7)
N1 C7 C8 C13 -4.2(11)
C13 C8 C9 C10 1.4(11)
C7 C8 C9 C10 -176.6(7)
C8 C9 C10 C11 0.6(12)
C9 C10 C11 N2 177.6(7)
C9 C10 C11 C12 -3.1(12)
N2 C11 C12 C13 -176.9(7)
C10 C11 C12 C13 3.8(11)
C11 C12 C13 C8 -2.0(11)
C9 C8 C13 C12 -0.7(11)
C7 C8 C13 C12 177.2(6)
C21 C16 C17 F5 -178.6(7)
I2 C16 C17 F5 1.0(11)
C21 C16 C17 C18 0.1(12)
I2 C16 C17 C18 179.7(6)
F5 C17 C18 F6 0.3(11)
C16 C17 C18 F6 -178.4(8)
F5 C17 C18 C19 179.1(7)
C16 C17 C18 C19 0.4(12)
F6 C18 C19 N3 3.2(12)
C17 C18 C19 N3 -175.6(7)
F6 C18 C19 C20 178.8(7)
C17 C18 C19 C20 0.1(11)
N3 C19 C20 F8 -5.4(11)
C18 C19 C20 F8 178.7(7)
N3 C19 C20 C21 174.9(7)
C18 C19 C20 C21 -1.0(11)
F8 C20 C21 F7 0.5(11)
C19 C20 C21 F7 -179.8(7)
F8 C20 C21 C16 -178.2(7)
C19 C20 C21 C16 1.5(12)
C17 C16 C21 F7 -179.7(7)
I2 C16 C21 F7 0.7(10)
C17 C16 C21 C20 -1.0(12)
I2 C16 C21 C20 179.4(6)
N3 C22 C23 C24 -177.9(9)
N3 C22 C23 C28 3.1(13)
C28 C23 C24 C25 0.9(12)
C22 C23 C24 C25 -178.1(7)
C23 C24 C25 C26 -0.2(13)
C24 C25 C26 N4 -179.6(8)
C24 C25 C26 C27 -1.2(12)
N4 C26 C27 C28 -179.6(8)
C25 C26 C27 C28 1.9(12)
C26 C27 C28 C23 -1.3(12)
C24 C23 C28 C27 -0.2(12)
C22 C23 C28 C27 178.8(8)
C8 C7 N1 C4 -178.7(6)
C3 C4 N1 C7 -43.3(11)
C5 C4 N1 C7 141.9(7)
C12 C11 N2 C14 -179.7(8)
C10 C11 N2 C14 -0.5(12)
C12 C11 N2 C15 7.7(12)
C10 C11 N2 C15 -173.0(8)
C23 C22 N3 C19 178.2(8)
C20 C19 N3 C22 130.8(9)
C18 C19 N3 C22 -53.8(12)
C27 C26 N4 C30 8.6(13)
C25 C26 N4 C30 -173.0(9)
C27 C26 N4 C29 -176.1(8)
C25 C26 N4 C29 2.2(12)
